data_4073872
loop_
_publ_author_name
'Viciano, M\'onica'
'Feliz, Marta'
'Corber\'an, Rosa'
'Mata, Jose A.'
'Clot, Eric'
'Peris, Eduardo'

_publ_section_title
;
 Aliphatic versus Aromatic C&#x2212;H Activation in the Formation of
 Abnormal Carbenes with Iridium:&#x00A0; A Combined Experimental and
 Theoretical Study
;
_journal_issue 22
_journal_name_full Organometallics
_journal_page_first 5304
_journal_paper_doi 10.1021/om7006979
_journal_volume 26
_journal_year 2007
_chemical_formula_sum 'C22 H32 Br Cl3 F6 Ir N4 P'
_chemical_formula_weight 875.95
_chemical_name_systematic
; 
 ? 
;
_space_group_IT_number 4
_symmetry_cell_setting monoclinic
_symmetry_space_group_name_Hall 'P 2yb'
_symmetry_space_group_name_H-M 'P 1 21 1'
_atom_sites_solution_hydrogens geom
_atom_sites_solution_primary direct
_atom_sites_solution_secondary difmap
_audit_creation_method SHELXL-97
_cell_angle_alpha 90.00
_cell_angle_beta 90.512(2)
_cell_angle_gamma 90.00
_cell_formula_units_Z 2
_cell_length_a 11.2711(9)
_cell_length_b 9.1727(8)
_cell_length_c 14.3367(11)
_cell_measurement_temperature 293(2)
_cell_volume 1482.2(2)
_computing_cell_refinement 'Bruker XSCANS'
_computing_data_collection 'Bruker XSCANS'
_computing_data_reduction 'Bruker SHELXTL'
_computing_molecular_graphics 'Bruker SHELXTL'
_computing_publication_material 'Bruker SHELXTL'
_computing_structure_refinement 'SHELXL-97 (Sheldrick, 1997)'
_computing_structure_solution 'SHELXS-97 (Sheldrick, 1990)'
_diffrn_ambient_temperature 293(2)
_diffrn_measured_fraction_theta_full 0.999
_diffrn_measured_fraction_theta_max 0.999
_diffrn_measurement_device_type 'Bruker P4'
_diffrn_measurement_method '\w scans'
_diffrn_radiation_monochromator graphite
_diffrn_radiation_source 'fine-focus sealed tube'
_diffrn_radiation_type MoK\a
_diffrn_radiation_wavelength 0.71073
_diffrn_reflns_av_R_equivalents 0.0535
_diffrn_reflns_av_sigmaI/netI 0.1210
_diffrn_reflns_limit_h_max 13
_diffrn_reflns_limit_h_min -13
_diffrn_reflns_limit_k_max 10
_diffrn_reflns_limit_k_min -10
_diffrn_reflns_limit_l_max 11
_diffrn_reflns_limit_l_min -17
_diffrn_reflns_number 8409
_diffrn_reflns_theta_full 25.00
_diffrn_reflns_theta_max 25.00
_diffrn_reflns_theta_min 1.42
_exptl_absorpt_coefficient_mu 6.235
_exptl_absorpt_correction_type 'Bruker SADABS'
_exptl_crystal_density_diffrn 1.963
_exptl_crystal_density_method 'not measured'
_exptl_crystal_F_000 848
_refine_diff_density_max 1.251
_refine_diff_density_min -1.137
_refine_diff_density_rms 0.163
_refine_ls_abs_structure_details 'Flack H D (1983), Acta Cryst. A39, 876-881'
_refine_ls_abs_structure_Flack 0.088(14)
_refine_ls_extinction_method none
_refine_ls_goodness_of_fit_ref 1.014
_refine_ls_hydrogen_treatment mixed
_refine_ls_matrix_type full
_refine_ls_number_parameters 351
_refine_ls_number_reflns 5127
_refine_ls_number_restraints 1
_refine_ls_restrained_S_all 1.014
_refine_ls_R_factor_all 0.0826
_refine_ls_R_factor_gt 0.0506
_refine_ls_shift/su_max 0.006
_refine_ls_shift/su_mean 0.000
_refine_ls_structure_factor_coef Fsqd
_refine_ls_weighting_details 'calc w=1/[\s^2^(Fo^2^)+(0.0019P)^2^+0.0000P] where P=(Fo^2^+2Fc^2^)/3'
_refine_ls_weighting_scheme calc
_refine_ls_wR_factor_gt 0.0834
_refine_ls_wR_factor_ref 0.0926
_reflns_number_gt 3904
_reflns_number_total 5127
_reflns_threshold_expression >2sigma(I)
_cod_data_source_file om7006979-file003.cif
_cod_data_source_block str803m
_cod_depositor_comments
;
The following automatic conversions were performed:

'_symmetry_cell_setting' value 'Monoclinic' changed to 'monoclinic'
according to /home/saulius/struct/CIF-dictionaries/cif_core.dic
dictionary named 'cif_core.dic' version 2.4.1 from 2010-06-29.

Automatic conversion script
Id: cif_fix_values 1715 2011-07-08 13:25:40Z adriana 
;
_cod_original_sg_symbol_H-M P2(1)
_cod_database_code 4073872

loop_
_symmetry_equiv_pos_as_xyz
'x, y, z'
'-x, y+1/2, -z'

loop_
_atom_site_label
_atom_site_type_symbol
_atom_site_fract_x
_atom_site_fract_y
_atom_site_fract_z
_atom_site_U_iso_or_equiv
_atom_site_adp_type
_atom_site_occupancy
_atom_site_symmetry_multiplicity
_atom_site_calc_flag
_atom_site_refinement_flags
P1 P 0.6978(4) 0.9748(5) 0.3635(3) 0.0522(11) Uani 1 1 d .
Cl1 Cl -0.0577(4) 0.6141(5) 0.4474(3) 0.0792(14) Uani 1 1 d .
Ir1 Ir 0.26829(4) 0.24266(5) 0.15159(3) 0.02786(13) Uani 1 1 d .
Br1 Br 0.19795(15) 0.50063(18) 0.10744(13) 0.0516(4) Uani 1 1 d .
C1 C 0.3468(10) 0.2191(18) 0.0274(9) 0.036(4) Uani 1 1 d .
N1 N 0.4579(9) 0.1630(11) 0.0122(8) 0.035(3) Uani 1 1 d .
F1 F 0.5739(12) 0.9080(16) 0.3849(14) 0.153(7) Uani 1 1 d .
N2 N 0.3035(8) 0.244(2) -0.0601(6) 0.041(2) Uani 1 1 d .
C2 C 0.4166(12) 0.3428(13) 0.2103(9) 0.035(3) Uani 1 1 d .
F2 F 0.7405(13) 0.9390(13) 0.4631(8) 0.133(5) Uani 1 1 d .
Cl2 Cl 0.0373(4) 0.7422(13) 0.2807(3) 0.1160(17) Uani 1 1 d .
C3 C 0.4014(14) 0.4354(16) 0.2859(10) 0.055(4) Uani 1 1 d .
H3 H 0.3291 0.4671 0.3090 0.066 Uiso 1 1 calc R
N3 N 0.5359(10) 0.3328(12) 0.2012(7) 0.035(3) Uani 1 1 d .
Cl3 Cl 0.1544(5) 0.7832(6) 0.4568(4) 0.100(2) Uani 1 1 d .
F3 F 0.8235(11) 1.0393(14) 0.3460(11) 0.136(5) Uani 1 1 d .
C4 C 0.5316(19) 0.560(2) 0.4037(12) 0.096(9) Uani 1 1 d .
H4A H 0.5977 0.5215 0.4387 0.144 Uiso 1 1 calc R
H4B H 0.4616 0.5567 0.4414 0.144 Uiso 1 1 calc R
H4C H 0.5478 0.6586 0.3861 0.144 Uiso 1 1 calc R
N4 N 0.5132(12) 0.4727(13) 0.3212(8) 0.053(3) Uani 1 1 d .
F4 F 0.6631(19) 1.0075(17) 0.2644(9) 0.163(7) Uani 1 1 d .
C5 C 0.5979(14) 0.4103(17) 0.2683(11) 0.047(4) Uani 1 1 d .
F5 F 0.6563(10) 1.1319(11) 0.3959(8) 0.100(4) Uani 1 1 d .
C6 C 0.7257(14) 0.4239(18) 0.2801(14) 0.064(5) Uani 1 1 d .
H6A H 0.7432 0.5079 0.3177 0.096 Uiso 1 1 calc R
H6B H 0.7619 0.4346 0.2202 0.096 Uiso 1 1 calc R
H6C H 0.7563 0.3382 0.3103 0.096 Uiso 1 1 calc R
F6 F 0.7421(9) 0.8195(10) 0.3318(8) 0.098(4) Uani 1 1 d .
C7 C 0.6037(11) 0.253(3) 0.1278(10) 0.065(5) Uani 1 1 d .
H7A H 0.6238 0.3218 0.0788 0.077 Uiso 1 1 calc R
H7B H 0.6775 0.2186 0.1552 0.077 Uiso 1 1 calc R
C8 C 0.5415(12) 0.1283(14) 0.0851(10) 0.044(4) Uani 1 1 d .
H8A H 0.6005 0.0624 0.0598 0.053 Uiso 1 1 calc R
H8B H 0.4999 0.0763 0.1338 0.053 Uiso 1 1 calc R
C9 C 0.4804(16) 0.1551(16) -0.0823(11) 0.058(5) Uani 1 1 d .
H9 H 0.5500 0.1228 -0.1099 0.070 Uiso 1 1 calc R
C10 C 0.3839(14) 0.2024(13) -0.1262(10) 0.046(4) Uani 1 1 d .
H10 H 0.3726 0.2068 -0.1905 0.055 Uiso 1 1 calc R
C11 C 0.1841(12) 0.2858(14) -0.0871(9) 0.051(4) Uani 1 1 d .
H11A H 0.1280 0.2229 -0.0570 0.076 Uiso 1 1 calc R
H11B H 0.1750 0.2775 -0.1535 0.076 Uiso 1 1 calc R
H11C H 0.1700 0.3848 -0.0685 0.076 Uiso 1 1 calc R
C12 C 0.2322(12) 0.1235(13) 0.2834(8) 0.033(3) Uani 1 1 d .
C13 C 0.1316(11) 0.2051(12) 0.2620(9) 0.031(4) Uani 1 1 d .
C14 C 0.0855(12) 0.1567(15) 0.1733(10) 0.043(4) Uani 1 1 d .
C15 C 0.1551(14) 0.0466(17) 0.1420(10) 0.046(4) Uani 1 1 d .
C16 C 0.2536(11) 0.0193(15) 0.2066(9) 0.039(3) Uani 1 1 d .
C17 C 0.3065(14) 0.1269(17) 0.3686(9) 0.063(5) Uani 1 1 d .
H17A H 0.3012 0.2215 0.3970 0.094 Uiso 1 1 calc R
H17B H 0.3875 0.1072 0.3527 0.094 Uiso 1 1 calc R
H17C H 0.2791 0.0543 0.4116 0.094 Uiso 1 1 calc R
C18 C 0.0718(13) 0.3132(16) 0.3218(11) 0.061(5) Uani 1 1 d .
H18A H 0.0098 0.2662 0.3561 0.091 Uiso 1 1 calc R
H18B H 0.0384 0.3889 0.2836 0.091 Uiso 1 1 calc R
H18C H 0.1284 0.3547 0.3646 0.091 Uiso 1 1 calc R
C19 C -0.0292(10) 0.2074(16) 0.1309(9) 0.050(5) Uani 1 1 d .
H19A H -0.0276 0.3114 0.1240 0.076 Uiso 1 1 calc R
H19B H -0.0936 0.1803 0.1707 0.076 Uiso 1 1 calc R
H19C H -0.0399 0.1628 0.0708 0.076 Uiso 1 1 calc R
C20 C 0.1335(14) -0.0544(16) 0.0545(11) 0.057(4) Uani 1 1 d .
H20A H 0.0979 -0.1443 0.0741 0.086 Uiso 1 1 calc R
H20B H 0.2079 -0.0744 0.0250 0.086 Uiso 1 1 calc R
H20C H 0.0815 -0.0060 0.0111 0.086 Uiso 1 1 calc R
C21 C 0.3396(13) -0.1021(14) 0.2052(11) 0.057(4) Uani 1 1 d .
H21A H 0.2979 -0.1932 0.2088 0.085 Uiso 1 1 calc R
H21B H 0.3930 -0.0935 0.2575 0.085 Uiso 1 1 calc R
H21C H 0.3839 -0.0987 0.1483 0.085 Uiso 1 1 calc R
C22 C 0.0213(12) 0.769(2) 0.3998(9) 0.057(5) Uani 1 1 d .
H22 H -0.0251 0.8576 0.4104 0.069 Uiso 1 1 calc R

loop_
_atom_site_aniso_label
_atom_site_aniso_U_11
_atom_site_aniso_U_22
_atom_site_aniso_U_33
_atom_site_aniso_U_23
_atom_site_aniso_U_13
_atom_site_aniso_U_12
P1 0.048(3) 0.045(3) 0.063(3) 0.001(2) -0.019(2) -0.002(2)
Cl1 0.085(3) 0.066(3) 0.086(4) -0.001(3) 0.018(3) -0.006(3)
Ir1 0.0266(2) 0.0276(2) 0.0295(2) -0.0006(5) 0.00281(15) 0.0031(5)
Br1 0.0568(11) 0.0348(9) 0.0632(12) 0.0041(8) 0.0054(8) 0.0079(9)
C1 0.023(6) 0.027(11) 0.057(8) 0.012(7) -0.005(5) 0.001(7)
N1 0.035(7) 0.026(6) 0.043(8) 0.000(5) 0.008(6) -0.002(5)
F1 0.076(11) 0.084(11) 0.30(2) -0.052(12) 0.017(11) -0.005(8)
N2 0.052(6) 0.043(6) 0.029(5) 0.000(10) 0.001(5) 0.004(12)
C2 0.052(10) 0.030(8) 0.024(8) 0.000(6) 0.001(6) -0.016(7)
F2 0.245(16) 0.082(9) 0.071(8) 0.007(6) -0.064(9) 0.036(9)
Cl2 0.113(4) 0.165(5) 0.071(3) 0.015(6) 0.016(2) -0.033(7)
C3 0.071(12) 0.050(11) 0.044(10) -0.015(7) -0.004(8) -0.030(9)
N3 0.031(7) 0.043(7) 0.032(7) 0.011(5) 0.003(5) -0.004(6)
Cl3 0.092(4) 0.082(6) 0.125(4) 0.006(3) -0.020(3) -0.011(3)
F3 0.095(10) 0.089(10) 0.224(16) -0.005(9) 0.027(10) -0.021(7)
C4 0.132(19) 0.112(18) 0.044(12) -0.038(11) -0.004(11) -0.091(15)
N4 0.083(10) 0.035(8) 0.040(8) 0.005(6) -0.013(7) -0.016(7)
F4 0.31(2) 0.098(11) 0.079(10) -0.003(9) -0.064(12) 0.037(14)
C5 0.048(11) 0.036(10) 0.055(11) 0.018(8) -0.020(8) -0.013(8)
F5 0.113(9) 0.045(7) 0.141(10) -0.001(6) -0.006(7) 0.018(6)
C6 0.043(11) 0.054(13) 0.096(16) 0.005(10) 0.000(10) 0.003(9)
F6 0.098(8) 0.068(7) 0.130(10) -0.019(6) 0.026(7) 0.025(6)
C7 0.038(8) 0.077(13) 0.078(10) 0.012(16) 0.006(7) -0.033(14)
C8 0.048(9) 0.023(8) 0.062(11) 0.002(7) 0.019(8) 0.009(7)
C9 0.089(13) 0.042(10) 0.044(11) -0.014(8) 0.036(10) -0.019(9)
C10 0.077(11) 0.034(11) 0.027(8) 0.001(6) 0.001(7) 0.003(7)
C11 0.076(11) 0.042(12) 0.034(8) -0.010(6) -0.011(7) 0.009(7)
C12 0.051(9) 0.021(7) 0.028(8) 0.006(6) 0.010(6) 0.000(6)
C13 0.033(8) 0.021(10) 0.038(8) -0.003(5) 0.003(6) -0.009(5)
C14 0.033(9) 0.039(9) 0.057(10) 0.019(7) -0.004(7) 0.003(7)
C15 0.054(11) 0.056(11) 0.028(9) -0.023(7) 0.021(7) -0.027(8)
C16 0.027(8) 0.039(9) 0.050(9) 0.011(7) 0.000(6) 0.007(6)
C17 0.095(13) 0.064(12) 0.030(10) 0.017(8) 0.001(9) -0.018(10)
C18 0.062(12) 0.067(12) 0.053(11) -0.008(8) -0.002(8) 0.007(8)
C19 0.035(8) 0.046(14) 0.069(10) 0.007(8) -0.014(6) 0.005(7)
C20 0.059(11) 0.042(10) 0.070(12) -0.009(8) -0.010(9) -0.028(8)
C21 0.061(11) 0.020(8) 0.090(13) 0.022(8) 0.003(9) -0.002(8)
C22 0.076(10) 0.040(14) 0.056(9) -0.008(8) 0.002(7) 0.012(9)

loop_
_atom_type_symbol
_atom_type_description
_atom_type_scat_dispersion_real
_atom_type_scat_dispersion_imag
_atom_type_scat_source
C C 0.0033 0.0016 'International Tables Vol C Tables 4.2.6.8 and 6.1.1.4'
H H 0.0000 0.0000 'International Tables Vol C Tables 4.2.6.8 and 6.1.1.4'
N N 0.0061 0.0033 'International Tables Vol C Tables 4.2.6.8 and 6.1.1.4'
Cl Cl 0.1484 0.1585 'International Tables Vol C Tables 4.2.6.8 and 6.1.1.4'
Br Br -0.2901 2.4595 'International Tables Vol C Tables 4.2.6.8 and 6.1.1.4'
Ir Ir -1.4442 7.9887 'International Tables Vol C Tables 4.2.6.8 and 6.1.1.4'
P P 0.1023 0.0942 'International Tables Vol C Tables 4.2.6.8 and 6.1.1.4'
F F 0.0171 0.0103 'International Tables Vol C Tables 4.2.6.8 and 6.1.1.4'

loop_
_geom_angle_atom_site_label_1
_geom_angle_atom_site_label_2
_geom_angle_atom_site_label_3
_geom_angle
F4 P1 F2 176.7(10)
F4 P1 F3 90.1(10)
F2 P1 F3 87.3(8)
F4 P1 F1 92.2(11)
F2 P1 F1 90.4(9)
F3 P1 F1 177.7(10)
F4 P1 F6 89.3(8)
F2 P1 F6 88.7(7)
F3 P1 F6 90.3(7)
F1 P1 F6 89.3(7)
F4 P1 F5 91.2(8)
F2 P1 F5 90.7(6)
F3 P1 F5 88.5(7)
F1 P1 F5 91.8(7)
F6 P1 F5 178.7(7)
C1 Ir1 C2 92.7(5)
C1 Ir1 C16 104.6(6)
C2 Ir1 C16 109.2(5)
C1 Ir1 C15 96.6(6)
C2 Ir1 C15 147.9(6)
C16 Ir1 C15 38.7(5)
C1 Ir1 C12 141.8(6)
C2 Ir1 C12 91.5(5)
C16 Ir1 C12 39.1(5)
C15 Ir1 C12 62.8(5)
C1 Ir1 C14 120.1(5)
C2 Ir1 C14 147.1(5)
C16 Ir1 C14 63.2(5)
C15 Ir1 C14 35.6(5)
C12 Ir1 C14 62.1(5)
C1 Ir1 C13 156.9(5)
C2 Ir1 C13 109.7(5)
C16 Ir1 C13 63.3(4)
C15 Ir1 C13 61.3(4)
C12 Ir1 C13 36.3(4)
C14 Ir1 C13 37.5(5)
C1 Ir1 Br1 91.0(5)
C2 Ir1 Br1 86.5(4)
C16 Ir1 Br1 156.9(3)
C15 Ir1 Br1 123.9(5)
C12 Ir1 Br1 127.1(3)
C14 Ir1 Br1 94.4(3)
C13 Ir1 Br1 95.9(3)
N2 C1 N1 103.7(10)
N2 C1 Ir1 130.0(9)
N1 C1 Ir1 126.2(9)
C1 N1 C9 110.5(12)
C1 N1 C8 124.2(11)
C9 N1 C8 125.2(12)
C1 N2 C10 111.0(11)
C1 N2 C11 127.9(9)
C10 N2 C11 120.5(11)
N3 C2 C3 104.3(12)
N3 C2 Ir1 136.6(9)
C3 C2 Ir1 118.8(10)
C2 C3 N4 108.4(13)
C2 N3 C5 113.2(12)
C2 N3 C7 127.9(11)
C5 N3 C7 118.8(13)
C5 N4 C3 109.4(12)
C5 N4 C4 126.8(15)
C3 N4 C4 123.8(15)
N4 C5 N3 104.7(13)
N4 C5 C6 127.0(16)
N3 C5 C6 128.4(16)
C8 C7 N3 115.3(11)
N1 C8 C7 115.8(13)
C10 C9 N1 106.9(13)
C9 C10 N2 107.9(13)
C13 C12 C17 128.8(12)
C13 C12 C16 108.8(11)
C17 C12 C16 122.3(12)
C13 C12 Ir1 72.7(7)
C17 C12 Ir1 125.9(9)
C16 C12 Ir1 69.7(7)
C12 C13 C14 108.4(11)
C12 C13 C18 127.5(13)
C14 C13 C18 123.8(12)
C12 C13 Ir1 71.0(7)
C14 C13 Ir1 70.7(7)
C18 C13 Ir1 128.7(9)
C15 C14 C13 108.5(12)
C15 C14 C19 126.5(15)
C13 C14 C19 124.5(13)
C15 C14 Ir1 71.3(8)
C13 C14 Ir1 71.8(7)
C19 C14 Ir1 129.0(9)
C14 C15 C16 110.8(12)
C14 C15 C20 127.9(15)
C16 C15 C20 121.0(14)
C14 C15 Ir1 73.0(9)
C16 C15 Ir1 70.4(7)
C20 C15 Ir1 127.8(9)
C15 C16 C21 128.0(14)
C15 C16 C12 103.5(11)
C21 C16 C12 127.5(13)
C15 C16 Ir1 70.9(8)
C21 C16 Ir1 130.2(9)
C12 C16 Ir1 71.3(7)
Cl3 C22 Cl2 112.5(8)
Cl3 C22 Cl1 108.2(9)
Cl2 C22 Cl1 108.5(10)

loop_
_geom_bond_atom_site_label_1
_geom_bond_atom_site_label_2
_geom_bond_distance
P1 F4 1.501(13)
P1 F2 1.539(11)
P1 F3 1.558(12)
P1 F1 1.558(14)
P1 F6 1.578(10)
P1 F5 1.586(11)
Cl1 C22 1.812(18)
Ir1 C1 2.007(12)
Ir1 C2 2.079(13)
Ir1 C16 2.203(13)
Ir1 C15 2.209(14)
Ir1 C12 2.224(12)
Ir1 C14 2.230(13)
Ir1 C13 2.245(12)
Ir1 Br1 2.5728(18)
C1 N2 1.360(14)
C1 N1 1.373(14)
N1 C9 1.383(16)
N1 C8 1.436(16)
N2 C10 1.369(15)
N2 C11 1.450(15)
C2 N3 1.355(15)
C2 C3 1.388(18)
Cl2 C22 1.736(14)
C3 N4 1.397(17)
N3 C5 1.381(18)
N3 C7 1.50(2)
Cl3 C22 1.707(15)
C4 N4 1.440(19)
N4 C5 1.352(19)
C5 C6 1.45(2)
C7 C8 1.47(2)
C9 C10 1.325(19)
C12 C13 1.391(16)
C12 C17 1.475(18)
C12 C16 1.480(18)
C13 C14 1.440(18)
C13 C18 1.477(16)
C14 C15 1.36(2)
C14 C19 1.498(16)
C15 C16 1.46(2)
C15 C20 1.576(18)
C16 C21 1.476(18)

loop_
_geom_torsion_atom_site_label_1
_geom_torsion_atom_site_label_2
_geom_torsion_atom_site_label_3
_geom_torsion_atom_site_label_4
_geom_torsion
C2 Ir1 C1 N2 -135.9(17)
C16 Ir1 C1 N2 113.4(17)
C15 Ir1 C1 N2 74.9(18)
C12 Ir1 C1 N2 128.2(16)
C14 Ir1 C1 N2 46.3(19)
C13 Ir1 C1 N2 58(3)
Br1 Ir1 C1 N2 -49.4(17)
C2 Ir1 C1 N1 48.9(13)
C16 Ir1 C1 N1 -61.8(13)
C15 Ir1 C1 N1 -100.4(13)
C12 Ir1 C1 N1 -47.0(17)
C14 Ir1 C1 N1 -129.0(11)
C13 Ir1 C1 N1 -116.9(12)
Br1 Ir1 C1 N1 135.4(13)
N2 C1 N1 C9 0.3(16)
Ir1 C1 N1 C9 176.5(11)
N2 C1 N1 C8 175.9(13)
Ir1 C1 N1 C8 -8(2)
N1 C1 N2 C10 0.9(18)
Ir1 C1 N2 C10 -175.1(12)
N1 C1 N2 C11 171.7(17)
Ir1 C1 N2 C11 -4(3)
C1 Ir1 C2 N3 -33.5(14)
C16 Ir1 C2 N3 73.1(13)
C15 Ir1 C2 N3 73.6(16)
C12 Ir1 C2 N3 108.6(13)
C14 Ir1 C2 N3 143.1(11)
C13 Ir1 C2 N3 140.7(12)
Br1 Ir1 C2 N3 -124.3(13)
C1 Ir1 C2 C3 155.1(12)
C16 Ir1 C2 C3 -98.4(12)
C15 Ir1 C2 C3 -97.8(14)
C12 Ir1 C2 C3 -62.9(12)
C14 Ir1 C2 C3 -28.4(17)
C13 Ir1 C2 C3 -30.8(12)
Br1 Ir1 C2 C3 64.2(11)
N3 C2 C3 N4 -2.2(15)
Ir1 C2 C3 N4 171.7(9)
C3 C2 N3 C5 1.8(15)
Ir1 C2 N3 C5 -170.5(11)
C3 C2 N3 C7 -176.5(16)
Ir1 C2 N3 C7 11(2)
C2 C3 N4 C5 2.0(16)
C2 C3 N4 C4 -175.7(15)
C3 N4 C5 N3 -0.9(15)
C4 N4 C5 N3 176.7(15)
C3 N4 C5 C6 178.7(14)
C4 N4 C5 C6 -4(3)
C2 N3 C5 N4 -0.6(15)
C7 N3 C5 N4 177.9(14)
C2 N3 C5 C6 179.8(14)
C7 N3 C5 C6 -2(2)
C2 N3 C7 C8 -26(2)
C5 N3 C7 C8 155.3(13)
C1 N1 C8 C7 -76.7(16)
C9 N1 C8 C7 98.3(15)
N3 C7 C8 N1 81.6(17)
C1 N1 C9 C10 -1.3(15)
C8 N1 C9 C10 -177.0(11)
N1 C9 C10 N2 1.9(17)
C1 N2 C10 C9 -1.8(19)
C11 N2 C10 C9 -173.4(15)
C1 Ir1 C12 C13 -141.4(8)
C2 Ir1 C12 C13 122.3(8)
C16 Ir1 C12 C13 -118.3(10)
C15 Ir1 C12 C13 -77.7(8)
C14 Ir1 C12 C13 -37.4(7)
Br1 Ir1 C12 C13 35.6(8)
C1 Ir1 C12 C17 92.8(13)
C2 Ir1 C12 C17 -3.5(12)
C16 Ir1 C12 C17 115.9(15)
C15 Ir1 C12 C17 156.5(14)
C14 Ir1 C12 C17 -163.2(13)
C13 Ir1 C12 C17 -125.8(15)
Br1 Ir1 C12 C17 -90.2(12)
C1 Ir1 C12 C16 -23.1(12)
C2 Ir1 C12 C16 -119.4(8)
C15 Ir1 C12 C16 40.6(8)
C14 Ir1 C12 C16 81.0(8)
C13 Ir1 C12 C16 118.3(10)
Br1 Ir1 C12 C16 154.0(6)
C17 C12 C13 C14 -176.4(13)
C16 C12 C13 C14 0.4(14)
Ir1 C12 C13 C14 61.1(9)
C17 C12 C13 C18 -2(2)
C16 C12 C13 C18 174.6(12)
Ir1 C12 C13 C18 -124.8(12)
C17 C12 C13 Ir1 122.5(14)
C16 C12 C13 Ir1 -60.7(8)
C1 Ir1 C13 C12 101.1(14)
C2 Ir1 C13 C12 -63.8(8)
C16 Ir1 C13 C12 38.4(7)
C15 Ir1 C13 C12 82.3(9)
C14 Ir1 C13 C12 118.3(10)
Br1 Ir1 C13 C12 -152.1(7)
C1 Ir1 C13 C14 -17.2(16)
C2 Ir1 C13 C14 177.9(7)
C16 Ir1 C13 C14 -80.0(8)
C15 Ir1 C13 C14 -36.1(8)
C12 Ir1 C13 C14 -118.3(10)
Br1 Ir1 C13 C14 89.5(7)
C1 Ir1 C13 C18 -135.6(15)
C2 Ir1 C13 C18 59.5(14)
C16 Ir1 C13 C18 161.7(15)
C15 Ir1 C13 C18 -154.4(15)
C12 Ir1 C13 C18 123.3(16)
C14 Ir1 C13 C18 -118.3(16)
Br1 Ir1 C13 C18 -28.8(13)
C12 C13 C14 C15 1.0(15)
C18 C13 C14 C15 -173.5(12)
Ir1 C13 C14 C15 62.3(10)
C12 C13 C14 C19 173.4(12)
C18 C13 C14 C19 -1(2)
Ir1 C13 C14 C19 -125.3(13)
C12 C13 C14 Ir1 -61.3(8)
C18 C13 C14 Ir1 124.3(12)
C1 Ir1 C14 C15 54.7(11)
C2 Ir1 C14 C15 -121.3(11)
C16 Ir1 C14 C15 -37.3(9)
C12 Ir1 C14 C15 -81.5(9)
C13 Ir1 C14 C15 -117.6(11)
Br1 Ir1 C14 C15 148.4(9)
C1 Ir1 C14 C13 172.3(7)
C2 Ir1 C14 C13 -3.7(13)
C16 Ir1 C14 C13 80.3(7)
C15 Ir1 C14 C13 117.6(11)
C12 Ir1 C14 C13 36.1(6)
Br1 Ir1 C14 C13 -94.0(6)
C1 Ir1 C14 C19 -67.6(15)
C2 Ir1 C14 C19 116.4(14)
C16 Ir1 C14 C19 -159.6(15)
C15 Ir1 C14 C19 -122.3(18)
C12 Ir1 C14 C19 156.2(15)
C13 Ir1 C14 C19 120.1(17)
Br1 Ir1 C14 C19 26.1(13)
C13 C14 C15 C16 -2.0(16)
C19 C14 C15 C16 -174.3(12)
Ir1 C14 C15 C16 60.6(10)
C13 C14 C15 C20 172.3(13)
C19 C14 C15 C20 0(2)
Ir1 C14 C15 C20 -125.1(15)
C13 C14 C15 Ir1 -62.6(9)
C19 C14 C15 Ir1 125.1(14)
C1 Ir1 C15 C14 -134.7(9)
C2 Ir1 C15 C14 119.3(12)
C16 Ir1 C15 C14 120.2(12)
C12 Ir1 C15 C14 79.2(9)
C13 Ir1 C15 C14 38.0(8)
Br1 Ir1 C15 C14 -38.9(10)
C1 Ir1 C15 C16 105.1(8)
C2 Ir1 C15 C16 -0.9(13)
C12 Ir1 C15 C16 -41.0(7)
C14 Ir1 C15 C16 -120.2(12)
C13 Ir1 C15 C16 -82.2(8)
Br1 Ir1 C15 C16 -159.1(6)
C1 Ir1 C15 C20 -9.4(15)
C2 Ir1 C15 C20 -115.4(14)
C16 Ir1 C15 C20 -114.6(18)
C12 Ir1 C15 C20 -155.6(17)
C14 Ir1 C15 C20 125(2)
C13 Ir1 C15 C20 163.2(17)
Br1 Ir1 C15 C20 86.3(15)
C14 C15 C16 C21 171.2(13)
C20 C15 C16 C21 -4(2)
Ir1 C15 C16 C21 -126.6(14)
C14 C15 C16 C12 2.2(15)
C20 C15 C16 C12 -172.6(12)
Ir1 C15 C16 C12 64.4(8)
C14 C15 C16 Ir1 -62.2(10)
C20 C15 C16 Ir1 123.1(12)
C13 C12 C16 C15 -1.5(14)
C17 C12 C16 C15 175.5(12)
Ir1 C12 C16 C15 -64.1(8)
C13 C12 C16 C21 -170.6(12)
C17 C12 C16 C21 6(2)
Ir1 C12 C16 C21 126.8(14)
C13 C12 C16 Ir1 62.6(9)
C17 C12 C16 Ir1 -120.4(12)
C1 Ir1 C16 C15 -82.3(8)
C2 Ir1 C16 C15 179.5(8)
C12 Ir1 C16 C15 112.2(11)
C14 Ir1 C16 C15 34.3(8)
C13 Ir1 C16 C15 76.6(8)
Br1 Ir1 C16 C15 49.0(14)
C1 Ir1 C16 C21 41.8(14)
C2 Ir1 C16 C21 -56.4(15)
C15 Ir1 C16 C21 124.1(17)
C12 Ir1 C16 C21 -123.7(17)
C14 Ir1 C16 C21 158.4(16)
C13 Ir1 C16 C21 -159.4(15)
Br1 Ir1 C16 C21 173.1(9)
C1 Ir1 C16 C12 165.5(7)
C2 Ir1 C16 C12 67.3(8)
C15 Ir1 C16 C12 -112.2(11)
C14 Ir1 C16 C12 -77.9(8)
C13 Ir1 C16 C12 -35.6(7)
Br1 Ir1 C16 C12 -63.2(13)
